data_4349739
loop_
_publ_author_name
'Zheng, Xuan'
'Shi, Ping-Ping'
'Lu, Yang'
'Zhou, Lin'
'Gao, Ji-Xing'
'Geng, Fu-Juan'
'Wu, De-Hong'
'Fu, Da-Wei'
'Ye, Qiong'

_publ_section_title
;
 Dielectric and nonlinear optical dual switching in an organic--inorganic
 hybrid relaxor [(CH3)3PCH2OH][Cd(SCN)3]
;
_journal_issue 9
_journal_name_full 'Inorganic Chemistry Frontiers'
_journal_page_first 1445
_journal_paper_doi 10.1039/C7QI00300E
_journal_volume 4
_journal_year 2017
_chemical_formula_moiety 'C7 Cd N3 O P S3'
_chemical_formula_sum 'C7 Cd N3 O P S3'
_chemical_formula_weight 381.66
_space_group_IT_number 62
_space_group_name_Hall '-P 2n 2a'
_space_group_name_H-M_alt 'P m c n'
_symmetry_cell_setting orthorhombic
_symmetry_space_group_name_H-M 'P m c n'
_atom_sites_solution_primary direct
_atom_sites_solution_secondary difmap
_audit_creation_method SHELXL-97
_audit_update_record
;
2017-05-28 deposited with the CCDC.
2017-06-19 downloaded from the CCDC.
;
_cell_angle_alpha 90.00
_cell_angle_beta 90.00
_cell_angle_gamma 90.00
_cell_formula_units_Z 4
_cell_length_a 10.411(2)
_cell_length_b 13.112(3)
_cell_length_c 10.711(2)
_cell_measurement_reflns_used 1596
_cell_measurement_temperature 293(2)
_cell_measurement_theta_max 27.47
_cell_measurement_theta_min 3.11
_cell_volume 1462.1(5)
_computing_cell_refinement 'CrystalClear (Rigaku, 2005)'
_computing_data_collection 'CrystalClear (Rigaku, 2005)'
_computing_data_reduction 'CrystalClear (Rigaku, 2005)'
_computing_molecular_graphics 'DIAMOND (Brandenburg & Putz, 2005)'
_computing_publication_material 'PRPKAPPA (Ferguson, 1999)'
_computing_structure_refinement 'SHELXL-97 (Sheldrick, 1997)'
_computing_structure_solution 'SHELXS-97 (Sheldrick, 1990)'
_diffrn_ambient_temperature 293(2)
_diffrn_measured_fraction_theta_full 0.999
_diffrn_measured_fraction_theta_max 0.999
_diffrn_measurement_device_type 'Rigaku SCXmini diffractometer'
_diffrn_measurement_method '\w scans'
_diffrn_radiation_monochromator graphite
_diffrn_radiation_source 'fine-focus sealed tube'
_diffrn_radiation_type MoK\a
_diffrn_radiation_wavelength 0.71073
_diffrn_reflns_av_R_equivalents 0.0300
_diffrn_reflns_av_sigmaI/netI 0.0205
_diffrn_reflns_limit_h_max 13
_diffrn_reflns_limit_h_min -13
_diffrn_reflns_limit_k_max 17
_diffrn_reflns_limit_k_min -12
_diffrn_reflns_limit_l_max 13
_diffrn_reflns_limit_l_min -13
_diffrn_reflns_number 9672
_diffrn_reflns_theta_full 27.47
_diffrn_reflns_theta_max 27.47
_diffrn_reflns_theta_min 3.11
_exptl_absorpt_coefficient_mu 2.013
_exptl_absorpt_correction_T_max 0.669
_exptl_absorpt_correction_T_min 0.489
_exptl_absorpt_correction_type multi-scan
_exptl_absorpt_process_details 'CrystalClear (Rigaku, 2005)'
_exptl_crystal_colour colorless
_exptl_crystal_density_diffrn 1.734
_exptl_crystal_density_method 'not measured'
_exptl_crystal_description bulk
_exptl_crystal_F_000 728
_exptl_crystal_size_max 0.36
_exptl_crystal_size_mid 0.31
_exptl_crystal_size_min 0.20
_refine_diff_density_max 1.048
_refine_diff_density_min -0.533
_refine_diff_density_rms 0.106
_refine_ls_extinction_coef 0.0118(13)
_refine_ls_extinction_expression Fc^*^=kFc[1+0.001xFc^2^\l^3^/sin(2\q)]^-1/4^
_refine_ls_extinction_method SHELXL
_refine_ls_goodness_of_fit_ref 1.165
_refine_ls_matrix_type full
_refine_ls_number_parameters 99
_refine_ls_number_reflns 1760
_refine_ls_number_restraints 3
_refine_ls_restrained_S_all 1.165
_refine_ls_R_factor_all 0.0492
_refine_ls_R_factor_gt 0.0436
_refine_ls_shift/su_max 0.002
_refine_ls_shift/su_mean 0.000
_refine_ls_structure_factor_coef Fsqd
_refine_ls_weighting_details 'calc w=1/[\s^2^(Fo^2^)+(0.0590P)^2^+2.0840P] where P=(Fo^2^+2Fc^2^)/3'
_refine_ls_weighting_scheme calc
_refine_ls_wR_factor_gt 0.1158
_refine_ls_wR_factor_ref 0.1192
_reflns_number_gt 1596
_reflns_number_total 1760
_reflns_threshold_expression >2sigma(I)
_cod_data_source_file c7qi00300e2.cif
_cod_data_source_block RT
_cod_original_cell_volume 1462.2(5)
_cod_database_code 4349739

loop_
_symmetry_equiv_pos_as_xyz
'x, y, z'
'-x+1/2, -y+1/2, z+1/2'
'x+1/2, -y, -z'
'-x, y+1/2, -z+1/2'
'-x, -y, -z'
'x-1/2, y-1/2, -z-1/2'
'-x-1/2, y, z'
'x, -y-1/2, z-1/2'

loop_
_atom_site_label
_atom_site_type_symbol
_atom_site_fract_x
_atom_site_fract_y
_atom_site_fract_z
_atom_site_U_iso_or_equiv
_atom_site_adp_type
_atom_site_occupancy
_atom_site_symmetry_multiplicity
_atom_site_calc_flag
_atom_site_refinement_flags
_atom_site_disorder_assembly
_atom_site_disorder_group
C1 C 0.0842(4) 0.6752(4) -0.1871(4) 0.0515(10) Uani 1 1 d . . .
C2 C 0.2500 0.6044(4) 0.3588(5) 0.0479(14) Uani 1 2 d S . .
C5 C 0.2500 0.2332(7) 0.6865(16) 0.119(5) Uani 1 2 d S A .
Cd1 Cd 0.2500 0.71483(3) 0.08103(4) 0.0460(2) Uani 1 2 d S . .
N1 N 0.0937(6) 0.7919(4) 0.2126(4) 0.0799(15) Uani 1 1 d . . .
N2 N 0.2500 0.8543(4) -0.0468(5) 0.0618(15) Uani 1 2 d S . .
P1 P 0.2500 0.36476(13) 0.6537(2) 0.0596(5) Uani 1 2 d SD . .
S1 S 0.06082(16) 0.62225(13) -0.05169(13) 0.0774(5) Uani 1 1 d . . .
S2 S 0.2500 0.54412(13) 0.22501(16) 0.0790(7) Uani 1 2 d S . .
O1 O 0.2500 0.3927(17) 0.877(2) 0.280(12) Uani 1 2 d S . .
C3 C 0.168(3) 0.426(2) 0.783(2) 0.185(13) Uani 0.50 1 d PD . .
C4A C 0.103(2) 0.424(2) 0.615(4) 0.155(14) Uani 0.51 1 d PD A 1
C4B C 0.120(2) 0.390(2) 0.548(3) 0.169(18) Uani 0.49 1 d PD A 2

loop_
_atom_site_aniso_label
_atom_site_aniso_U_11
_atom_site_aniso_U_22
_atom_site_aniso_U_33
_atom_site_aniso_U_23
_atom_site_aniso_U_13
_atom_site_aniso_U_12
C1 0.048(2) 0.055(2) 0.052(2) -0.004(2) -0.0019(19) -0.008(2)
C2 0.075(4) 0.033(3) 0.036(3) 0.007(2) 0.000 0.000
C5 0.092(7) 0.051(5) 0.214(16) 0.025(7) 0.000 0.000
Cd1 0.0627(3) 0.0465(3) 0.0286(3) 0.00019(15) 0.000 0.000
N1 0.112(4) 0.083(3) 0.045(2) -0.017(2) 0.021(3) -0.002(3)
N2 0.101(5) 0.047(3) 0.038(3) -0.003(2) 0.000 0.000
P1 0.0588(10) 0.0438(9) 0.0764(12) 0.0041(8) 0.000 0.000
S1 0.0864(10) 0.0967(11) 0.0490(7) 0.0164(7) -0.0052(6) -0.0364(8)
S2 0.158(2) 0.0399(8) 0.0391(8) -0.0040(6) 0.000 0.000
O1 0.41(4) 0.214(18) 0.219(18) -0.093(18) 0.000 0.000
C3 0.22(3) 0.19(3) 0.14(2) -0.09(2) 0.031(19) -0.03(2)
C4A 0.086(13) 0.105(14) 0.27(4) 0.014(18) -0.038(17) 0.049(11)
C4B 0.083(13) 0.15(2) 0.28(4) 0.14(3) -0.031(18) -0.021(14)

loop_
_atom_type_symbol
_atom_type_description
_atom_type_scat_dispersion_real
_atom_type_scat_dispersion_imag
_atom_type_scat_source
C C 0.0033 0.0016 'International Tables Vol C Tables 4.2.6.8 and 6.1.1.4'
H H 0.0000 0.0000 'International Tables Vol C Tables 4.2.6.8 and 6.1.1.4'
N N 0.0061 0.0033 'International Tables Vol C Tables 4.2.6.8 and 6.1.1.4'
O O 0.0106 0.0060 'International Tables Vol C Tables 4.2.6.8 and 6.1.1.4'
P P 0.1023 0.0942 'International Tables Vol C Tables 4.2.6.8 and 6.1.1.4'
S S 0.1246 0.1234 'International Tables Vol C Tables 4.2.6.8 and 6.1.1.4'
Cd Cd -0.8075 1.2024 'International Tables Vol C Tables 4.2.6.8 and 6.1.1.4'

loop_
_geom_angle_atom_site_label_1
_geom_angle_atom_site_label_2
_geom_angle_atom_site_label_3
_geom_angle
_geom_angle_site_symmetry_1
_geom_angle_site_symmetry_3
N1 C1 S1 174.8(5) 8_575 .
N2 C2 S2 179.3(5) 2_565 .
N2 Cd1 N1 90.87(16) . .
N2 Cd1 N1 90.87(16) . 7_655
N1 Cd1 N1 86.4(3) . 7_655
N2 Cd1 S1 92.53(10) . 7_655
N1 Cd1 S1 175.22(14) . 7_655
N1 Cd1 S1 90.22(15) 7_655 7_655
N2 Cd1 S1 92.53(10) . .
N1 Cd1 S1 90.22(15) . .
N1 Cd1 S1 175.22(14) 7_655 .
S1 Cd1 S1 92.99(8) 7_655 .
N2 Cd1 S2 177.74(14) . .
N1 Cd1 S2 90.78(12) . .
N1 Cd1 S2 90.78(12) 7_655 .
S1 Cd1 S2 85.92(4) 7_655 .
S1 Cd1 S2 85.92(4) . .
C1 N1 Cd1 139.8(5) 8_576 .
C2 N2 Cd1 155.0(5) 2_564 .
C5 P1 C4A 118.7(12) . 7_655
C5 P1 C4A 118.7(12) . .
C4A P1 C4A 120(2) 7_655 .
C5 P1 C4B 107.9(9) . .
C4A P1 C4B 114.8(11) 7_655 .
C4A P1 C4B 28.0(18) . .
C5 P1 C4B 107.9(9) . 7_655
C4A P1 C4B 28.0(18) 7_655 7_655
C4A P1 C4B 114.8(11) . 7_655
C4B P1 C4B 98(2) . 7_655
C5 P1 C3 106.4(13) . .
C4A P1 C3 113.1(15) 7_655 .
C4A P1 C3 65.0(16) . .
C4B P1 C3 92.6(17) . .
C4B P1 C3 138.9(15) 7_655 .
C5 P1 C3 106.4(13) . 7_655
C4A P1 C3 65.0(16) 7_655 7_655
C4A P1 C3 113.1(15) . 7_655
C4B P1 C3 138.9(15) . 7_655
C4B P1 C3 92.6(17) 7_655 7_655
C3 P1 C3 56(2) . 7_655
C1 S1 Cd1 99.63(16) . .
C2 S2 Cd1 95.7(2) . .
C3 O1 C3 76(3) . 7_655
O1 C3 C3 52.2(14) . 7_655
O1 C3 P1 97(2) . .
C3 C3 P1 61.9(11) 7_655 .

loop_
_geom_bond_atom_site_label_1
_geom_bond_atom_site_label_2
_geom_bond_distance
_geom_bond_site_symmetry_2
C1 N1 1.162(6) 8_575
C1 S1 1.626(5) .
C2 N2 1.147(8) 2_565
C2 S2 1.636(6) .
C5 P1 1.761(9) .
Cd1 N2 2.284(6) .
Cd1 N1 2.377(5) .
Cd1 N1 2.377(5) 7_655
Cd1 S1 2.7154(15) 7_655
Cd1 S1 2.7154(15) .
Cd1 S2 2.7183(18) .
N1 C1 1.162(6) 8_576
N2 C2 1.147(8) 2_564
P1 C4A 1.770(15) 7_655
P1 C4A 1.770(15) .
P1 C4B 1.795(17) .
P1 C4B 1.795(17) 7_655
P1 C3 1.813(16) .
P1 C3 1.813(16) 7_655
O1 C3 1.39(3) .
O1 C3 1.39(3) 7_655
C3 C3 1.71(6) 7_655
